data_7061788
loop_
_publ_author_name
'Kelly, Jordan C.'
'Bloomfield, Aaron J.'

_publ_section_title
;
 High-spin, tetrahedral cobalt(ii) and nickel(ii) complexes supported by
 monoprotic aminophosphine ligands, and attempted extension to copper(ii)
 complexes: synthesis, characterization, and unexpected reactivity
;
_journal_issue 39
_journal_name_full 'New Journal of Chemistry'
_journal_page_first 18647
_journal_page_last 18651
_journal_paper_doi 10.1039/D2NJ02651A
_journal_volume 46
_journal_year 2022
_chemical_formula_moiety 'C16 H30 Cl3 Cu N2 O P'
_chemical_formula_sum 'C16 H30 Cl3 Cu N2 O P'
_chemical_formula_weight 467.28
_space_group_crystal_system monoclinic
_space_group_IT_number 14
_space_group_name_Hall '-P 2yn'
_space_group_name_H-M_alt 'P 1 21/n 1'
_atom_sites_solution_hydrogens mixed
_atom_sites_solution_primary direct
_atom_sites_solution_secondary difmap
_audit_block_doi 10.5517/ccdc.csd.cc2bs6y9
_audit_creation_date 2022-08-06
_audit_creation_method
;
Olex2 1.5
(compiled 2022.04.07 svn.rca3783a0 for OlexSys, GUI svn.r6498)
;
_audit_update_record
;
2022-08-08 deposited with the CCDC.	2022-09-05 downloaded from the CCDC.
;
_cell_angle_alpha 90
_cell_angle_beta 92.0770(10)
_cell_angle_gamma 90
_cell_formula_units_Z 4
_cell_length_a 8.4135(2)
_cell_length_b 13.9973(3)
_cell_length_c 17.9874(3)
_cell_measurement_reflns_used 3611
_cell_measurement_temperature 293(2)
_cell_measurement_theta_max 21.9087
_cell_measurement_theta_min 2.2660
_cell_volume 2116.92(8)
_computing_cell_refinement 'SAINT V8.38A (Bruker, 2018)'
_computing_data_collection 'Bruker Instrument Service V2017.5.0.0'
_computing_data_reduction 'SAINT V8.38A (Bruker, 2018)'
_computing_molecular_graphics 'Olex2 1.5 (Dolomanov et al., 2009)'
_computing_publication_material 'Olex2 1.5 (Dolomanov et al., 2009)'
_computing_structure_refinement 'SHELXL-2018/3 (Sheldrick, 2018)'
_computing_structure_solution 'SHELXT 2014/5 (Sheldrick, 2014)'
_diffrn_ambient_temperature 293(2)
_diffrn_measured_fraction_theta_full 1.000
_diffrn_measured_fraction_theta_max 0.999
_diffrn_measurement_device_type 'Bruker SMART APEX II CCD'
_diffrn_measurement_method '\f and \w scans'
_diffrn_radiation_type MoK\a
_diffrn_radiation_wavelength 0.71073
_diffrn_reflns_av_R_equivalents 0.0680
_diffrn_reflns_av_unetI/netI 0.0519
_diffrn_reflns_Laue_measured_fraction_full 1.000
_diffrn_reflns_Laue_measured_fraction_max 0.999
_diffrn_reflns_limit_h_max 10
_diffrn_reflns_limit_h_min -10
_diffrn_reflns_limit_k_max 18
_diffrn_reflns_limit_k_min -18
_diffrn_reflns_limit_l_max 23
_diffrn_reflns_limit_l_min -23
_diffrn_reflns_number 26748
_diffrn_reflns_point_group_measured_fraction_full 1.000
_diffrn_reflns_point_group_measured_fraction_max 0.999
_diffrn_reflns_theta_full 25.242
_diffrn_reflns_theta_max 27.504
_diffrn_reflns_theta_min 1.844
_diffrn_source 'fine focus sealed tube X-ray source'
_exptl_absorpt_coefficient_mu 1.492
_exptl_absorpt_correction_T_max 0.7456
_exptl_absorpt_correction_T_min 0.6653
_exptl_absorpt_correction_type multi-scan
_exptl_absorpt_process_details
;
 SADABS 2016/2: Krause, L., Herbst-Irmer, R., Sheldrick G.M. & Stalke D.,
 J. Appl. Cryst. 48 (2015) 3-10
;
_exptl_crystal_colour yellow
_exptl_crystal_density_diffrn 1.466
_exptl_crystal_density_method 'not measured'
_exptl_crystal_description plate
_exptl_crystal_F_000 972
_exptl_crystal_size_max 0.219
_exptl_crystal_size_mid 0.147
_exptl_crystal_size_min 0.082
_refine_diff_density_max 0.428
_refine_diff_density_min -0.458
_refine_diff_density_rms 0.069
_refine_ls_extinction_method none
_refine_ls_goodness_of_fit_ref 1.015
_refine_ls_hydrogen_treatment mixed
_refine_ls_matrix_type full
_refine_ls_number_parameters 227
_refine_ls_number_reflns 4858
_refine_ls_number_restraints 3
_refine_ls_restrained_S_all 1.016
_refine_ls_R_factor_all 0.0839
_refine_ls_R_factor_gt 0.0412
_refine_ls_shift/su_max 0.001
_refine_ls_shift/su_mean 0.000
_refine_ls_structure_factor_coef Fsqd
_refine_ls_weighting_details 'w=1/[\s^2^(Fo^2^)+(0.0377P)^2^+1.0642P] where P=(Fo^2^+2Fc^2^)/3'
_refine_ls_weighting_scheme calc
_refine_ls_wR_factor_gt 0.0844
_refine_ls_wR_factor_ref 0.0984
_reflns_Friedel_coverage 0.000
_reflns_number_gt 3137
_reflns_number_total 4858
_reflns_threshold_expression 'I > 2\s(I)'
_cod_data_source_file d2nj02651a2.cif
_cod_data_source_block JCK_CutBu2C_yellow_02082021
_cod_depositor_comments 'Adding full bibliography for 7061787--7061798.cif.'
_cod_database_code 7061788
_shelx_shelxl_version_number 2018/3
_shelx_space_group_comment
;
The symmetry employed for this shelxl refinement is uniquely defined
by the following loop, which should always be used as a source of
symmetry information in preference to the above space-group names.
They are only intended as comments.
;
_shelx_estimated_absorpt_t_max 0.887
_shelx_estimated_absorpt_t_min 0.736
_exptl_absorpt_special_details mu*r=0.2000
_olex2_refinement_description
;
1. Restrained distances
 N2-H2N
 0.9 with sigma of 0.02
 P1-H2N
 2.06 with sigma of 0.04
 C7-H2N
 1.93 with sigma of 0.04
2.a Secondary CH2 refined with riding coordinates:
 C6(H6A,H6AB), C7(H7A,H7AB)
2.b Aromatic/amide H refined with riding coordinates:
 C1(H1), C2(H2), C3(H3), C4(H4)
2.c Idealised Me refined as rotating group:
 C9(H9A,H9B,H9C), C10(H10A,H10B,H10C), C11(H11A,H11B,H11C), C13(H13A,H13B,
 H13C), C14(H14A,H14B,H14C), C15(H15A,H15B,H15C), C16(H16A,H16B,H16C)
;
_olex2_submission_special_instructions 'No special instructions were received'

loop_
_space_group_symop_operation_xyz
'x, y, z'
'-x+1/2, y+1/2, -z+1/2'
'-x, -y, -z'
'x-1/2, -y-1/2, z-1/2'

loop_
_atom_site_label
_atom_site_type_symbol
_atom_site_fract_x
_atom_site_fract_y
_atom_site_fract_z
_atom_site_U_iso_or_equiv
_atom_site_adp_type
_atom_site_occupancy
_atom_site_site_symmetry_order
_atom_site_calc_flag
_atom_site_refinement_flags_posn
_atom_site_refinement_flags_adp
_atom_site_refinement_flags_occupancy
_atom_site_disorder_assembly
_atom_site_disorder_group
Cu1 Cu 0.36308(5) 0.51531(3) 0.76795(2) 0.03927(13) Uani 1 1 d . . . . .
Cl1 Cl 0.50624(12) 0.57449(8) 0.86434(5) 0.0651(3) Uani 1 1 d . . . . .
Cl2 Cl 0.11995(11) 0.52632(7) 0.81346(5) 0.0559(2) Uani 1 1 d . . . . .
Cl3 Cl 0.30668(12) 0.56481(7) 0.65147(5) 0.0606(3) Uani 1 1 d . . . . .
P1 P 0.29916(10) 0.27623(6) 0.51371(4) 0.03226(19) Uani 1 1 d D . . . .
O1 O 0.3899(3) 0.37597(14) 0.51091(11) 0.0389(5) Uani 1 1 d . . . . .
N1 N 0.5275(3) 0.41677(18) 0.74073(13) 0.0354(6) Uani 1 1 d . . . . .
N2 N 0.2877(3) 0.24449(17) 0.59999(13) 0.0345(6) Uani 1 1 d D . . . .
H2N H 0.279(4) 0.1843(12) 0.6065(14) 0.041 Uiso 1 1 d D U . . .
C1 C 0.6778(4) 0.4464(3) 0.73279(17) 0.0433(8) Uani 1 1 d . . . . .
H1 H 0.700973 0.510620 0.740894 0.052 Uiso 1 1 calc R U . . .
C2 C 0.7991(4) 0.3867(3) 0.71332(19) 0.0487(9) Uani 1 1 d . . . . .
H2 H 0.901005 0.410279 0.706875 0.058 Uiso 1 1 calc R U . . .
C3 C 0.7660(4) 0.2913(3) 0.70361(18) 0.0478(9) Uani 1 1 d . . . . .
H3 H 0.845970 0.248757 0.691618 0.057 Uiso 1 1 calc R U . . .
C4 C 0.6128(4) 0.2597(2) 0.71189(16) 0.0404(8) Uani 1 1 d . . . . .
H4 H 0.588803 0.195231 0.705620 0.049 Uiso 1 1 calc R U . . .
C5 C 0.4940(4) 0.3237(2) 0.72958(15) 0.0324(7) Uani 1 1 d . . . . .
C6 C 0.3253(4) 0.2914(2) 0.73379(16) 0.0361(7) Uani 1 1 d . . . . .
H6A H 0.274660 0.327571 0.772384 0.043 Uiso 1 1 calc R U . . .
H6AB H 0.324346 0.224657 0.748171 0.043 Uiso 1 1 calc R U . . .
C7 C 0.2279(4) 0.3031(2) 0.66094(16) 0.0374(7) Uani 1 1 d D . . . .
H7A H 0.118388 0.285587 0.669162 0.045 Uiso 1 1 calc R U . . .
H7AB H 0.229268 0.369751 0.646235 0.045 Uiso 1 1 calc R U . . .
C8 C 0.1094(4) 0.3103(2) 0.46657(17) 0.0417(8) Uani 1 1 d . . . . .
C9 C 0.0130(4) 0.3681(3) 0.5219(2) 0.0656(12) Uani 1 1 d . . . . .
H9A H 0.076529 0.420066 0.541211 0.098 Uiso 1 1 calc R U . . .
H9B H -0.016637 0.327435 0.562068 0.098 Uiso 1 1 calc R U . . .
H9C H -0.081000 0.392904 0.496984 0.098 Uiso 1 1 calc R U . . .
C10 C 0.0104(5) 0.2230(3) 0.4425(2) 0.0691(12) Uani 1 1 d . . . . .
H10A H -0.089268 0.243769 0.420410 0.104 Uiso 1 1 calc R U . . .
H10B H -0.008724 0.183994 0.485137 0.104 Uiso 1 1 calc R U . . .
H10C H 0.067273 0.186599 0.406866 0.104 Uiso 1 1 calc R U . . .
C11 C 0.1376(5) 0.3747(3) 0.39866(19) 0.0603(11) Uani 1 1 d . . . . .
H11A H 0.204311 0.341951 0.364798 0.090 Uiso 1 1 calc R U . . .
H11B H 0.188448 0.432838 0.414914 0.090 Uiso 1 1 calc R U . . .
H11C H 0.037410 0.389414 0.374020 0.090 Uiso 1 1 calc R U . . .
C12 C 0.4113(4) 0.1819(2) 0.46855(17) 0.0396(8) Uani 1 1 d . . . . .
C13 C 0.4328(6) 0.2088(3) 0.3872(2) 0.0764(14) Uani 1 1 d . . . . .
H13A H 0.499969 0.162589 0.364479 0.115 Uiso 1 1 calc R U . . .
H13B H 0.481089 0.270847 0.384679 0.115 Uiso 1 1 calc R U . . .
H13C H 0.331036 0.209983 0.361327 0.115 Uiso 1 1 calc R U . . .
C14 C 0.3270(5) 0.0849(2) 0.4730(2) 0.0579(10) Uani 1 1 d . . . . .
H14A H 0.225754 0.088386 0.446703 0.087 Uiso 1 1 calc R U . . .
H14B H 0.311321 0.069113 0.524122 0.087 Uiso 1 1 calc R U . . .
H14C H 0.391098 0.036654 0.450861 0.087 Uiso 1 1 calc R U . . .
C15 C 0.5755(4) 0.1723(3) 0.5076(2) 0.0627(11) Uani 1 1 d . . . . .
H15A H 0.632566 0.120733 0.485651 0.094 Uiso 1 1 calc R U . . .
H15B H 0.563019 0.159512 0.559494 0.094 Uiso 1 1 calc R U . . .
H15C H 0.633731 0.230720 0.502103 0.094 Uiso 1 1 calc R U . . .
C16 C 0.5338(4) 0.3998(2) 0.54593(18) 0.0475(9) Uani 1 1 d . . . . .
H16A H 0.612159 0.409767 0.509235 0.071 Uiso 1 1 calc R U . . .
H16B H 0.567500 0.348797 0.578543 0.071 Uiso 1 1 calc R U . . .
H16C H 0.521415 0.457228 0.574275 0.071 Uiso 1 1 calc R U . . .

loop_
_atom_site_aniso_label
_atom_site_aniso_U_11
_atom_site_aniso_U_22
_atom_site_aniso_U_33
_atom_site_aniso_U_23
_atom_site_aniso_U_13
_atom_site_aniso_U_12
Cu1 0.0446(2) 0.0351(2) 0.0383(2) -0.00323(17) 0.00508(17) 0.00392(18)
Cl1 0.0684(7) 0.0682(7) 0.0579(6) -0.0255(5) -0.0101(5) 0.0094(5)
Cl2 0.0511(5) 0.0490(5) 0.0689(6) -0.0066(4) 0.0205(4) -0.0037(4)
Cl3 0.0776(7) 0.0613(6) 0.0430(5) 0.0063(4) 0.0037(5) 0.0233(5)
P1 0.0365(5) 0.0298(4) 0.0305(4) 0.0002(3) 0.0021(3) 0.0024(3)
O1 0.0471(14) 0.0269(12) 0.0428(12) 0.0090(9) 0.0058(10) 0.0008(10)
N1 0.0411(16) 0.0350(15) 0.0301(13) -0.0023(11) 0.0007(11) -0.0002(12)
N2 0.0450(16) 0.0258(14) 0.0327(13) 0.0012(11) 0.0041(11) 0.0007(12)
C1 0.044(2) 0.043(2) 0.0432(19) -0.0023(15) 0.0022(16) -0.0083(15)
C2 0.0342(19) 0.060(3) 0.052(2) -0.0025(18) 0.0004(16) 0.0002(17)
C3 0.043(2) 0.055(2) 0.045(2) -0.0022(17) -0.0007(16) 0.0148(17)
C4 0.050(2) 0.0372(19) 0.0342(17) -0.0001(14) -0.0004(15) 0.0079(15)
C5 0.0395(18) 0.0355(18) 0.0221(14) 0.0043(12) -0.0003(12) 0.0023(13)
C6 0.0453(19) 0.0348(18) 0.0284(15) 0.0012(13) 0.0052(13) -0.0040(14)
C7 0.0340(18) 0.0413(19) 0.0373(17) -0.0063(14) 0.0066(13) 0.0008(14)
C8 0.041(2) 0.046(2) 0.0379(18) 0.0020(15) -0.0020(14) 0.0046(15)
C9 0.051(2) 0.088(3) 0.058(2) -0.002(2) -0.0038(19) 0.032(2)
C10 0.057(3) 0.075(3) 0.074(3) 0.001(2) -0.020(2) -0.006(2)
C11 0.062(3) 0.072(3) 0.047(2) 0.0217(19) -0.0052(18) 0.013(2)
C12 0.047(2) 0.0337(18) 0.0386(18) -0.0017(14) 0.0058(15) 0.0049(14)
C13 0.121(4) 0.064(3) 0.047(2) 0.003(2) 0.032(2) 0.031(3)
C14 0.066(3) 0.035(2) 0.072(3) -0.0078(18) 0.002(2) 0.0022(17)
C15 0.050(2) 0.051(2) 0.087(3) -0.014(2) 0.008(2) 0.0115(18)
C16 0.065(2) 0.040(2) 0.0380(18) 0.0061(15) 0.0036(17) -0.0001(17)

loop_
_atom_type_symbol
_atom_type_description
_atom_type_scat_dispersion_real
_atom_type_scat_dispersion_imag
_atom_type_scat_source
C C 0.0033 0.0016 'International Tables Vol C Tables 4.2.6.8 and 6.1.1.4'
H H 0.0000 0.0000 'International Tables Vol C Tables 4.2.6.8 and 6.1.1.4'
Cl Cl 0.1484 0.1585 'International Tables Vol C Tables 4.2.6.8 and 6.1.1.4'
Cu Cu 0.3201 1.2651 'International Tables Vol C Tables 4.2.6.8 and 6.1.1.4'
N N 0.0061 0.0033 'International Tables Vol C Tables 4.2.6.8 and 6.1.1.4'
O O 0.0106 0.0060 'International Tables Vol C Tables 4.2.6.8 and 6.1.1.4'
P P 0.1023 0.0942 'International Tables Vol C Tables 4.2.6.8 and 6.1.1.4'

loop_
_geom_angle_atom_site_label_1
_geom_angle_atom_site_label_2
_geom_angle_atom_site_label_3
_geom_angle
_geom_angle_site_symmetry_1
_geom_angle_site_symmetry_3
_geom_angle_publ_flag
Cl1 Cu1 Cl2 99.50(4) . . ?
Cl1 Cu1 Cl3 134.49(5) . . ?
Cl2 Cu1 Cl3 98.94(4) . . ?
N1 Cu1 Cl1 94.95(7) . . ?
N1 Cu1 Cl2 141.00(8) . . ?
N1 Cu1 Cl3 96.19(7) . . ?
O1 P1 N2 108.40(12) . . ?
O1 P1 C8 99.58(13) . . ?
O1 P1 C12 111.29(14) . . ?
N2 P1 C8 115.54(14) . . ?
N2 P1 C12 106.06(14) . . ?
C12 P1 C8 115.75(15) . . ?
C16 O1 P1 127.48(19) . . ?
C1 N1 Cu1 118.0(2) . . ?
C1 N1 C5 118.4(3) . . ?
C5 N1 Cu1 123.6(2) . . ?
P1 N2 H2N 114.2(17) . . ?
C7 N2 P1 126.5(2) . . ?
C7 N2 H2N 114.5(18) . . ?
N1 C1 H1 118.3 . . ?
N1 C1 C2 123.4(3) . . ?
C2 C1 H1 118.3 . . ?
C1 C2 H2 120.8 . . ?
C3 C2 C1 118.3(3) . . ?
C3 C2 H2 120.8 . . ?
C2 C3 H3 120.5 . . ?
C2 C3 C4 119.1(3) . . ?
C4 C3 H3 120.5 . . ?
C3 C4 H4 119.9 . . ?
C3 C4 C5 120.1(3) . . ?
C5 C4 H4 119.9 . . ?
N1 C5 C4 120.7(3) . . ?
N1 C5 C6 118.6(3) . . ?
C4 C5 C6 120.7(3) . . ?
C5 C6 H6A 108.8 . . ?
C5 C6 H6AB 108.8 . . ?
C5 C6 C7 113.9(2) . . ?
H6A C6 H6AB 107.7 . . ?
C7 C6 H6A 108.8 . . ?
C7 C6 H6AB 108.8 . . ?
N2 C7 C6 113.1(3) . . ?
N2 C7 H7A 109.0 . . ?
N2 C7 H7AB 109.0 . . ?
C6 C7 H7A 109.0 . . ?
C6 C7 H7AB 109.0 . . ?
H7A C7 H7AB 107.8 . . ?
C9 C8 P1 107.9(2) . . ?
C9 C8 C11 107.8(3) . . ?
C10 C8 P1 112.1(2) . . ?
C10 C8 C9 108.0(3) . . ?
C10 C8 C11 109.8(3) . . ?
C11 C8 P1 111.1(2) . . ?
C8 C9 H9A 109.5 . . ?
C8 C9 H9B 109.5 . . ?
C8 C9 H9C 109.5 . . ?
H9A C9 H9B 109.5 . . ?
H9A C9 H9C 109.5 . . ?
H9B C9 H9C 109.5 . . ?
C8 C10 H10A 109.5 . . ?
C8 C10 H10B 109.5 . . ?
C8 C10 H10C 109.5 . . ?
H10A C10 H10B 109.5 . . ?
H10A C10 H10C 109.5 . . ?
H10B C10 H10C 109.5 . . ?
C8 C11 H11A 109.5 . . ?
C8 C11 H11B 109.5 . . ?
C8 C11 H11C 109.5 . . ?
H11A C11 H11B 109.5 . . ?
H11A C11 H11C 109.5 . . ?
H11B C11 H11C 109.5 . . ?
C13 C12 P1 109.1(2) . . ?
C13 C12 C14 109.8(3) . . ?
C13 C12 C15 108.9(3) . . ?
C14 C12 P1 111.6(2) . . ?
C15 C12 P1 109.3(2) . . ?
C15 C12 C14 108.0(3) . . ?
C12 C13 H13A 109.5 . . ?
C12 C13 H13B 109.5 . . ?
C12 C13 H13C 109.5 . . ?
H13A C13 H13B 109.5 . . ?
H13A C13 H13C 109.5 . . ?
H13B C13 H13C 109.5 . . ?
C12 C14 H14A 109.5 . . ?
C12 C14 H14B 109.5 . . ?
C12 C14 H14C 109.5 . . ?
H14A C14 H14B 109.5 . . ?
H14A C14 H14C 109.5 . . ?
H14B C14 H14C 109.5 . . ?
C12 C15 H15A 109.5 . . ?
C12 C15 H15B 109.5 . . ?
C12 C15 H15C 109.5 . . ?
H15A C15 H15B 109.5 . . ?
H15A C15 H15C 109.5 . . ?
H15B C15 H15C 109.5 . . ?
O1 C16 H16A 109.5 . . ?
O1 C16 H16B 109.5 . . ?
O1 C16 H16C 109.5 . . ?
H16A C16 H16B 109.5 . . ?
H16A C16 H16C 109.5 . . ?
H16B C16 H16C 109.5 . . ?

loop_
_geom_bond_atom_site_label_1
_geom_bond_atom_site_label_2
_geom_bond_distance
_geom_bond_site_symmetry_2
_geom_bond_publ_flag
Cu1 Cl1 2.2342(10) . ?
Cu1 Cl2 2.2360(10) . ?
Cu1 Cl3 2.2412(9) . ?
Cu1 N1 2.026(3) . ?
P1 O1 1.593(2) . ?
P1 N2 1.621(2) . ?
P1 C8 1.843(3) . ?
P1 C12 1.830(3) . ?
O1 C16 1.385(4) . ?
N1 C1 1.343(4) . ?
N1 C5 1.347(4) . ?
N2 H2N 0.854(16) . ?
N2 C7 1.472(4) . ?
C1 H1 0.9300 . ?
C1 C2 1.374(5) . ?
C2 H2 0.9300 . ?
C2 C3 1.374(5) . ?
C3 H3 0.9300 . ?
C3 C4 1.376(5) . ?
C4 H4 0.9300 . ?
C4 C5 1.388(4) . ?
C5 C6 1.493(4) . ?
C6 H6A 0.9700 . ?
C6 H6AB 0.9700 . ?
C6 C7 1.529(4) . ?
C7 H7A 0.9700 . ?
C7 H7AB 0.9700 . ?
C8 C9 1.536(5) . ?
C8 C10 1.533(5) . ?
C8 C11 1.543(5) . ?
C9 H9A 0.9600 . ?
C9 H9B 0.9600 . ?
C9 H9C 0.9600 . ?
C10 H10A 0.9600 . ?
C10 H10B 0.9600 . ?
C10 H10C 0.9600 . ?
C11 H11A 0.9600 . ?
C11 H11B 0.9600 . ?
C11 H11C 0.9600 . ?
C12 C13 1.528(5) . ?
C12 C14 1.535(5) . ?
C12 C15 1.533(5) . ?
C13 H13A 0.9600 . ?
C13 H13B 0.9600 . ?
C13 H13C 0.9600 . ?
C14 H14A 0.9600 . ?
C14 H14B 0.9600 . ?
C14 H14C 0.9600 . ?
C15 H15A 0.9600 . ?
C15 H15B 0.9600 . ?
C15 H15C 0.9600 . ?
C16 H16A 0.9600 . ?
C16 H16B 0.9600 . ?
C16 H16C 0.9600 . ?
